data_7011735
loop_
_publ_author_name
'Uehara, Kazuhiro'
'Hikichi, Shiro'
'Akita, Munetaka'

_publ_section_title
;
 Highly labile cationic tris-acetonitrile complexes, [TpRM(NCMe)3]OTf
 (M = Ni, Co; TpR: hydrotrispyrazolylborato, R = Ph, Me and iPr2):
 versatile precursors for TpR-containing nickel and cobalt complexes
;
_journal_issue 18
_journal_name_full 'Journal of the Chemical Society, Dalton Transactions'
_journal_page_first 3529
_journal_paper_doi 10.1039/b203377c
_journal_year 2002
_chemical_formula_moiety 'C61 H61 B Cl2 F3 N6 O3 Ni P2 S '
_chemical_formula_sum 'C61 H61 B Cl2 F3 N6 Ni O3 P2 S'
_chemical_formula_weight 1217.61
_space_group_IT_number 2
_symmetry_cell_setting triclinic
_symmetry_Int_Tables_number 2
_symmetry_space_group_name_Hall '-P 1'
_symmetry_space_group_name_H-M 'P -1'
_audit_creation_date 'Thu Jun 27 02:59:41 2002'
_audit_creation_method 'by teXsan'
_cell_angle_alpha 108.24(1)
_cell_angle_beta 83.431(4)
_cell_angle_gamma 109.361(9)
_cell_formula_units_Z 2
_cell_length_a 14.009(4)
_cell_length_b 17.556(3)
_cell_length_c 12.878(4)
_cell_measurement_reflns_used 7312
_cell_measurement_temperature 298
_cell_measurement_theta_max 27.5
_cell_measurement_theta_min 1.3
_cell_volume 2837.8(13)
_computing_cell_refinement PROCESS-AUTO
_computing_data_collection PROCESS-AUTO
_computing_data_reduction 'teXsan Ver. 1.11'
_computing_publication_material 'teXsan Ver. 1.11'
_computing_structure_refinement SHELXL97
_computing_structure_solution SHELXS86
_diffrn_detector_area_resol_mean 10.00
_diffrn_measurement_device_type 'Rigaku RAXIS-IV Imaging Plate'
_diffrn_measurement_method \w
_diffrn_radiation_type 'Mo K\a'
_diffrn_radiation_wavelength 0.7107
_diffrn_reflns_av_R_equivalents 0.000
_diffrn_reflns_limit_h_max 17
_diffrn_reflns_limit_h_min 0
_diffrn_reflns_limit_k_max 21
_diffrn_reflns_limit_k_min -22
_diffrn_reflns_limit_l_max 16
_diffrn_reflns_limit_l_min -16
_diffrn_reflns_number 22316
_diffrn_reflns_theta_max 27.48
_exptl_absorpt_coefficient_mu 0.591
_exptl_absorpt_correction_T_max 0.999
_exptl_absorpt_correction_T_min 0.997
_exptl_absorpt_correction_type integration
_exptl_absorpt_process_details '(Higashi, 1999)'
_exptl_crystal_colour orange
_exptl_crystal_density_diffrn 1.425
_exptl_crystal_density_method 'not measured'
_exptl_crystal_description block
_exptl_crystal_size_max 0.20
_exptl_crystal_size_mid 0.20
_exptl_crystal_size_min 0.18
_refine_diff_density_max 1.48
_refine_diff_density_min -1.48
_refine_ls_extinction_coef 0.0000
_refine_ls_extinction_expression Fc^*^=kFc[1+0.001xFc^2^\l^3^/sin(2\q)]^-1/4^
_refine_ls_extinction_method SHELXL
_refine_ls_goodness_of_fit_ref 1.696
_refine_ls_hydrogen_treatment noref
_refine_ls_number_parameters 695
_refine_ls_number_reflns 9218
_refine_ls_R_factor_gt 0.0855
_refine_ls_shift/su_max -0.0080
_refine_ls_structure_factor_coef Fsqd
_refine_ls_weighting_details 'w = 1/[\s^2^(Fo^2^) + (0.1000P)^2^+0.0000P] where P=(Fo^2^+2Fc^2^)/3'
_refine_ls_weighting_scheme calc
_refine_ls_wR_factor_ref 0.2535
_reflns_number_gt 9218
_reflns_number_total 11724
_reflns_threshold_expression >2.0sigma(I)
_cod_data_source_file b203377c.txt
_cod_data_source_block compound_14a
_cod_original_cell_volume 2837(1)
_cod_original_sg_symbol_H-M 'P -1         '
_cod_original_formula_sum 'C61 H61 B Cl2 F3 N6 O3 Ni P2 S '
_cod_database_code 7011735

loop_
_symmetry_equiv_pos_as_xyz
x,y,z
-x,-y,-z

loop_
_atom_site_label
_atom_site_type_symbol
_atom_site_fract_x
_atom_site_fract_y
_atom_site_fract_z
_atom_site_U_iso_or_equiv
_atom_site_adp_type
_atom_site_occupancy
_atom_site_calc_flag
_atom_site_refinement_flags
_atom_site_disorder_assembly
_atom_site_disorder_group
Ni Ni 0.45548(4) 0.22921(3) 0.69598(4) 0.0309(2) Uani 1.00 d . . .
Cl(1) Cl 0.7898(3) 0.0367(2) 0.8177(3) 0.12470(1) Uiso 0.68 d P . .
Cl(1A) Cl 0.8647(8) 0.0048(6) 0.8057(8) 0.14616(4) Uiso 0.32 d P . .
Cl(2) Cl 0.9746(3) 0.0974(2) 0.6859(3) 0.15276(1) Uiso 1.00 d . . .
S(1) S 0.9056(2) 0.2161(2) 0.2015(3) 0.136(1) Uani 1.00 d . . .
P(1) P 0.51600(8) 0.35281(6) 0.82115(8) 0.0330(2) Uani 1.00 d . . .
P(2) P 0.42931(8) 0.31081(6) 0.60831(9) 0.0343(2) Uani 1.00 d . . .
F(1) F 0.7713(6) 0.2451(9) 0.1160(9) 0.270(6) Uani 1.00 d . . .
F(2) F 0.881(1) 0.3458(6) 0.2118(9) 0.269(6) Uani 1.00 d . . .
F(3) F 0.9135(4) 0.2779(5) 0.0435(5) 0.153(2) Uani 1.00 d . . .
O(1) O 0.8467(5) 0.2132(4) 0.2940(5) 0.125(2) Uani 1.00 d . . .
O(2) O 1.0060(4) 0.2445(5) 0.2093(5) 0.118(2) Uani 1.00 d . . .
O(3) O 0.8695(9) 0.1304(3) 0.1106(9) 0.249(6) Uani 1.00 d . . .
N(11) N 0.3739(3) 0.1183(2) 0.6079(3) 0.0352(7) Uani 1.00 d . . .
N(12) N 0.2954(3) 0.0774(2) 0.6651(3) 0.0361(7) Uani 1.00 d . . .
N(21) N 0.4818(3) 0.1690(2) 0.7839(3) 0.0378(7) Uani 1.00 d . . .
N(22) N 0.4015(3) 0.1209(2) 0.8311(3) 0.0361(7) Uani 1.00 d . . .
N(31) N 0.2337(3) 0.2227(2) 0.8074(3) 0.0422(8) Uani 1.00 d . . .
N(32) N 0.2329(3) 0.1570(2) 0.8462(3) 0.0428(8) Uani 1.00 d . . .
C(1) C 0.4165(3) 0.3996(3) 0.8278(4) 0.0397(9) Uani 1.00 d . . .
C(2) C 0.3996(4) 0.3999(3) 0.7134(4) 0.0450(10) Uani 1.00 d . . .
C(11) C 0.3599(3) 0.0755(2) 0.5025(3) 0.0370(8) Uani 1.00 d . . .
C(12) C 0.2716(4) 0.0074(3) 0.4901(4) 0.045(1) Uani 1.00 d . . .
C(13) C 0.2318(3) 0.0102(3) 0.5934(4) 0.0406(9) Uani 1.00 d . . .
C(14) C 0.1392(4) -0.0476(3) 0.6268(5) 0.056(1) Uani 1.00 d . . .
C(21) C 0.5672(3) 0.1690(3) 0.8201(4) 0.0421(9) Uani 1.00 d . . .
C(22) C 0.5425(4) 0.1219(3) 0.8937(4) 0.053(1) Uani 1.00 d . . .
C(23) C 0.4389(4) 0.0931(3) 0.8990(4) 0.0431(10) Uani 1.00 d . . .
C(24) C 0.3741(4) 0.0379(4) 0.9637(5) 0.059(1) Uani 1.00 d . . .
C(31) C 0.1737(3) 0.2614(3) 0.8742(4) 0.051(1) Uani 1.00 d . . .
C(32) C 0.1355(4) 0.2253(4) 0.9575(5) 0.061(1) Uani 1.00 d . . .
C(33) C 0.1735(4) 0.1593(4) 0.9390(4) 0.057(1) Uani 1.00 d . . .
C(34) C 0.1496(6) 0.0952(5) 0.9992(6) 0.092(2) Uani 1.00 d . . .
C(41) C 0.5263(3) 0.3483(2) 0.9583(3) 0.0384(9) Uani 1.00 d . . .
C(42) C 0.4412(4) 0.3047(3) 1.0070(4) 0.046(1) Uani 1.00 d . . .
C(43) C 0.4487(4) 0.2983(3) 1.1107(4) 0.057(1) Uani 1.00 d . . .
C(44) C 0.5370(5) 0.3358(4) 1.1658(4) 0.064(1) Uani 1.00 d . . .
C(45) C 0.6222(5) 0.3804(4) 1.1188(5) 0.064(1) Uani 1.00 d . . .
C(46) C 0.6175(4) 0.3865(3) 1.0139(4) 0.049(1) Uani 1.00 d . . .
C(51) C 0.6311(3) 0.4308(2) 0.7955(3) 0.0375(8) Uani 1.00 d . . .
C(52) C 0.6410(4) 0.5173(3) 0.8394(4) 0.051(1) Uani 1.00 d . . .
C(53) C 0.7280(4) 0.5772(3) 0.8200(5) 0.062(1) Uani 1.00 d . . .
C(54) C 0.8058(4) 0.5525(4) 0.7586(5) 0.068(2) Uani 1.00 d . . .
C(55) C 0.7955(5) 0.4694(4) 0.7182(6) 0.076(2) Uani 1.00 d . . .
C(56) C 0.7092(4) 0.4079(3) 0.7347(5) 0.056(1) Uani 1.00 d . . .
C(61) C 0.3254(3) 0.2687(3) 0.5127(4) 0.0399(9) Uani 1.00 d . . .
C(62) C 0.3291(4) 0.2996(3) 0.4255(4) 0.056(1) Uani 1.00 d . . .
C(63) C 0.2466(5) 0.2698(4) 0.3570(5) 0.070(2) Uani 1.00 d . . .
C(64) C 0.1632(5) 0.2078(5) 0.3718(6) 0.080(2) Uani 1.00 d . . .
C(65) C 0.1587(4) 0.1756(4) 0.4597(5) 0.067(1) Uani 1.00 d . . .
C(66) C 0.2393(3) 0.2070(3) 0.5305(4) 0.048(1) Uani 1.00 d . . .
C(71) C 0.5412(3) 0.3569(3) 0.5339(4) 0.0415(9) Uani 1.00 d . . .
C(72) C 0.5973(4) 0.3054(3) 0.4774(4) 0.053(1) Uani 1.00 d . . .
C(73) C 0.6837(4) 0.3363(3) 0.4191(5) 0.063(1) Uani 1.00 d . . .
C(74) C 0.7126(4) 0.4167(4) 0.4155(5) 0.062(1) Uani 1.00 d . . .
C(75) C 0.6570(4) 0.4704(3) 0.4734(5) 0.066(1) Uani 1.00 d . . .
C(76) C 0.5724(4) 0.4399(3) 0.5312(5) 0.057(1) Uani 1.00 d . . .
C(81) C 0.8655(4) 0.2729(4) 0.1323(5) 0.056(1) Uani 1.00 d . . .
C(91) C 1.044(1) 0.3759(8) 0.481(1) 0.15186(5) Uiso 1.00 d . . .
C(92) C 0.990(1) 0.4191(10) 0.475(1) 0.17461(7) Uiso 1.00 d . . .
C(93) C 1.008(1) 0.4809(8) 0.501(1) 0.12400(4) Uiso 1.00 d . . .
C(101) C 0.4336(4) 0.0943(3) 0.4151(4) 0.0423(9) Uani 1.00 d . . .
C(102) C 0.4092(4) 0.1196(3) 0.3327(4) 0.050(1) Uani 1.00 d . . .
C(103) C 0.4782(5) 0.1350(3) 0.2503(4) 0.065(2) Uani 1.00 d . . .
C(104) C 0.5710(5) 0.1262(4) 0.2481(5) 0.071(2) Uani 1.00 d . . .
C(105) C 0.5968(4) 0.0976(3) 0.3259(5) 0.062(1) Uani 1.00 d . . .
C(106) C 0.5272(4) 0.0810(3) 0.4103(4) 0.048(1) Uani 1.00 d . . .
C(111) C 0.9192(9) 0.1017(8) 0.816(1) 0.14615(5) Uiso 1.00 d . . .
C(201) C 0.6661(3) 0.2058(3) 0.7736(5) 0.049(1) Uani 1.00 d . . .
C(202) C 0.7513(5) 0.2498(4) 0.8390(6) 0.072(2) Uani 1.00 d . . .
C(203) C 0.8446(4) 0.2788(4) 0.7902(8) 0.090(2) Uani 1.00 d . . .
C(204) C 0.8536(5) 0.2652(4) 0.6805(8) 0.082(2) Uani 1.00 d . . .
C(205) C 0.7724(5) 0.2214(4) 0.6158(6) 0.070(2) Uani 1.00 d . . .
C(206) C 0.6767(4) 0.1908(3) 0.6607(5) 0.057(1) Uani 1.00 d . . .
C(301) C 0.1501(3) 0.3332(3) 0.8564(5) 0.057(1) Uani 1.00 d . . .
C(302) C 0.1352(5) 0.3973(4) 0.9437(7) 0.087(2) Uani 1.00 d . . .
C(303) C 0.1114(7) 0.4624(5) 0.9267(10) 0.113(3) Uani 1.00 d . . .
C(304) C 0.1041(6) 0.4663(5) 0.825(1) 0.121(4) Uani 1.00 d . . .
C(305) C 0.1184(6) 0.4036(5) 0.7363(9) 0.101(3) Uani 1.00 d . . .
C(306) C 0.1412(5) 0.3368(4) 0.7531(6) 0.073(2) Uani 1.00 d . . .
B(1) B 0.2910(4) 0.0949(3) 0.7911(4) 0.0384(10) Uani 1.00 d . . .
H(1) H 0.2592 0.0359 0.8093 0.0525 Uiso 1.00 calc . . .
H(2) H 0.2445 -0.0334 0.4226 0.0549 Uiso 1.00 calc . . .
H(3) H 0.1000 -0.0153 0.6757 0.0558 Uiso 1.00 calc . . .
H(4) H 0.1571 -0.0809 0.6632 0.0558 Uiso 1.00 calc . . .
H(5) H 0.1000 -0.0841 0.5633 0.0558 Uiso 1.00 calc . . .
H(6) H 0.3435 0.1260 0.3331 0.0640 Uiso 1.00 calc . . .
H(7) H 0.4587 0.1517 0.1921 0.0773 Uiso 1.00 calc . . .
H(8) H 0.6201 0.1426 0.1944 0.0844 Uiso 1.00 calc . . .
H(9) H 0.6615 0.0878 0.3235 0.0762 Uiso 1.00 calc . . .
H(10) H 0.5437 0.0605 0.4650 0.0588 Uiso 1.00 calc . . .
H(11) H 0.5881 0.1111 0.9334 0.0633 Uiso 1.00 calc . . .
H(12) H 0.3394 0.0694 1.0204 0.0591 Uiso 1.00 calc . . .
H(13) H 0.4154 0.0174 0.9959 0.0591 Uiso 1.00 calc . . .
H(14) H 0.3253 -0.0092 0.9166 0.0591 Uiso 1.00 calc . . .
H(15) H 0.7439 0.2624 0.9176 0.0892 Uiso 1.00 calc . . .
H(16) H 0.9038 0.3050 0.8360 0.1014 Uiso 1.00 calc . . .
H(17) H 0.9191 0.2912 0.6525 0.1040 Uiso 1.00 calc . . .
H(18) H 0.7791 0.2086 0.5363 0.0881 Uiso 1.00 calc . . .
H(19) H 0.6191 0.1595 0.6142 0.0668 Uiso 1.00 calc . . .
H(20) H 0.0920 0.2428 1.0189 0.0751 Uiso 1.00 calc . . .
H(21) H 0.0881 0.0946 1.0405 0.0920 Uiso 1.00 calc . . .
H(22) H 0.2039 0.1086 1.0476 0.0920 Uiso 1.00 calc . . .
H(23) H 0.1415 0.0402 0.9476 0.0920 Uiso 1.00 calc . . .
H(24) H 0.1392 0.3952 1.0187 0.1078 Uiso 1.00 calc . . .
H(25) H 0.1007 0.5081 0.9851 0.1377 Uiso 1.00 calc . . .
H(26) H 0.0869 0.5102 0.8097 0.1485 Uiso 1.00 calc . . .
H(27) H 0.1148 0.4057 0.6616 0.1203 Uiso 1.00 calc . . .
H(28) H 0.1506 0.2915 0.6895 0.0908 Uiso 1.00 calc . . .
H(29) H 0.3781 0.2783 0.9683 0.0571 Uiso 1.00 calc . . .
H(30) H 0.3890 0.2680 1.1439 0.0725 Uiso 1.00 calc . . .
H(31) H 0.5419 0.3315 1.2373 0.0784 Uiso 1.00 calc . . .
H(32) H 0.6850 0.4062 1.1565 0.0774 Uiso 1.00 calc . . .
H(33) H 0.6766 0.4172 0.9803 0.0598 Uiso 1.00 calc . . .
H(34) H 0.5866 0.5343 0.8806 0.0606 Uiso 1.00 calc . . .
H(35) H 0.7351 0.6364 0.8515 0.0748 Uiso 1.00 calc . . .
H(36) H 0.8670 0.5940 0.7431 0.0816 Uiso 1.00 calc . . .
H(37) H 0.8503 0.4493 0.6758 0.0887 Uiso 1.00 calc . . .
H(38) H 0.7036 0.3492 0.7071 0.0685 Uiso 1.00 calc . . .
H(39) H 0.3902 0.3424 0.4124 0.0686 Uiso 1.00 calc . . .
H(40) H 0.2501 0.2951 0.2983 0.0856 Uiso 1.00 calc . . .
H(41) H 0.1058 0.1889 0.3260 0.0971 Uiso 1.00 calc . . .
H(42) H 0.0986 0.1319 0.4729 0.0820 Uiso 1.00 calc . . .
H(43) H 0.2356 0.1866 0.5917 0.0596 Uiso 1.00 calc . . .
H(44) H 0.5761 0.2471 0.4772 0.0641 Uiso 1.00 calc . . .
H(45) H 0.7224 0.2990 0.3796 0.0753 Uiso 1.00 calc . . .
H(46) H 0.7724 0.4378 0.3754 0.0738 Uiso 1.00 calc . . .
H(47) H 0.6809 0.5276 0.4710 0.0797 Uiso 1.00 calc . . .
H(48) H 0.5338 0.4766 0.5716 0.0725 Uiso 1.00 calc . . .
H(49) H 0.3547 0.3660 0.8542 0.0494 Uiso 1.00 calc . . .
H(50) H 0.4345 0.4550 0.8762 0.0494 Uiso 1.00 calc . . .
H(51) H 0.4427 0.4520 0.7019 0.0549 Uiso 1.00 calc . . .
H(52) H 0.3311 0.3961 0.7057 0.0549 Uiso 1.00 calc . . .

loop_
_atom_site_aniso_label
_atom_site_aniso_U_11
_atom_site_aniso_U_22
_atom_site_aniso_U_33
_atom_site_aniso_U_12
_atom_site_aniso_U_13
_atom_site_aniso_U_23
Ni 0.0303(3) 0.0262(3) 0.0362(3) 0.0073(2) -0.0018(2) 0.0105(2)
S(1) 0.083(2) 0.197(3) 0.170(3) 0.044(2) 0.033(2) 0.122(3)
P(1) 0.0322(5) 0.0293(5) 0.0356(5) 0.0075(4) -0.0010(4) 0.0092(4)
P(2) 0.0349(5) 0.0323(5) 0.0383(6) 0.0113(4) -0.0005(4) 0.0131(4)
F(1) 0.131(6) 0.53(2) 0.30(1) 0.135(9) 0.056(7) 0.33(1)
F(2) 0.44(2) 0.194(8) 0.26(1) 0.21(1) 0.11(1) 0.115(8)
F(3) 0.119(4) 0.258(7) 0.145(5) 0.084(5) 0.043(4) 0.134(5)
O(1) 0.118(5) 0.172(6) 0.143(5) 0.072(4) 0.065(4) 0.121(5)
O(2) 0.061(3) 0.183(6) 0.131(5) 0.047(3) 0.011(3) 0.069(4)
O(3) 0.36(1) 0.013(4) 0.30(1) 0.016(4) -0.065(10) -0.023(4)
N(11) 0.035(2) 0.029(2) 0.040(2) 0.006(1) 0.000(1) 0.013(1)
N(12) 0.034(2) 0.029(2) 0.043(2) 0.005(1) 0.000(1) 0.013(1)
N(21) 0.035(2) 0.032(2) 0.048(2) 0.008(1) -0.005(1) 0.015(1)
N(22) 0.038(2) 0.032(2) 0.041(2) 0.011(1) -0.001(1) 0.014(1)
N(31) 0.033(2) 0.039(2) 0.054(2) 0.011(1) 0.005(2) 0.015(2)
N(32) 0.034(2) 0.048(2) 0.047(2) 0.012(1) 0.005(2) 0.017(2)
C(1) 0.036(2) 0.040(2) 0.043(2) 0.014(2) 0.003(2) 0.010(2)
C(2) 0.046(2) 0.044(2) 0.052(3) 0.021(2) 0.002(2) 0.017(2)
C(11) 0.039(2) 0.033(2) 0.036(2) 0.010(2) -0.002(2) 0.007(2)
C(12) 0.048(3) 0.035(2) 0.046(2) 0.008(2) -0.009(2) 0.007(2)
C(13) 0.036(2) 0.035(2) 0.049(2) 0.007(2) -0.006(2) 0.013(2)
C(14) 0.040(2) 0.045(3) 0.073(3) -0.002(2) -0.005(2) 0.018(2)
C(21) 0.039(2) 0.040(2) 0.052(3) 0.014(2) -0.007(2) 0.016(2)
C(22) 0.056(3) 0.053(3) 0.064(3) 0.022(2) -0.011(2) 0.025(2)
C(23) 0.053(3) 0.035(2) 0.047(2) 0.017(2) -0.004(2) 0.016(2)
C(24) 0.060(3) 0.071(3) 0.062(3) 0.024(3) 0.008(3) 0.039(3)
C(31) 0.032(2) 0.053(3) 0.062(3) 0.013(2) 0.000(2) 0.011(2)
C(32) 0.041(3) 0.079(4) 0.057(3) 0.019(2) 0.014(2) 0.015(3)
C(33) 0.044(3) 0.087(4) 0.051(3) 0.028(2) 0.016(2) 0.030(3)
C(34) 0.097(5) 0.115(6) 0.092(5) 0.055(4) 0.052(4) 0.063(4)
C(41) 0.044(2) 0.032(2) 0.039(2) 0.011(2) -0.002(2) 0.010(2)
C(42) 0.046(3) 0.045(2) 0.044(2) 0.011(2) 0.002(2) 0.014(2)
C(43) 0.063(3) 0.058(3) 0.049(3) 0.013(2) 0.008(2) 0.023(2)
C(44) 0.077(4) 0.077(4) 0.048(3) 0.028(3) -0.003(3) 0.026(3)
C(45) 0.067(3) 0.065(3) 0.060(3) 0.010(3) -0.024(3) 0.019(3)
C(46) 0.047(3) 0.050(3) 0.051(3) 0.007(2) -0.008(2) 0.021(2)
C(51) 0.034(2) 0.037(2) 0.041(2) 0.007(2) 0.000(2) 0.014(2)
C(52) 0.054(3) 0.034(2) 0.056(3) 0.006(2) 0.002(2) 0.009(2)
C(53) 0.062(3) 0.039(3) 0.071(3) -0.001(2) -0.002(3) 0.015(2)
C(54) 0.050(3) 0.058(3) 0.083(4) -0.006(2) 0.007(3) 0.029(3)
C(55) 0.051(3) 0.073(4) 0.088(4) 0.013(3) 0.023(3) 0.019(3)
C(56) 0.047(3) 0.044(3) 0.069(3) 0.010(2) 0.010(2) 0.015(2)
C(61) 0.041(2) 0.042(2) 0.039(2) 0.018(2) -0.002(2) 0.010(2)
C(62) 0.060(3) 0.067(3) 0.053(3) 0.020(2) -0.004(2) 0.031(2)
C(63) 0.074(4) 0.090(4) 0.059(3) 0.021(3) -0.017(3) 0.037(3)
C(64) 0.070(4) 0.105(5) 0.073(4) 0.028(4) -0.023(3) 0.028(4)
C(65) 0.048(3) 0.083(4) 0.072(4) 0.013(3) -0.011(3) 0.026(3)
C(66) 0.037(2) 0.057(3) 0.052(3) 0.015(2) -0.003(2) 0.018(2)
C(71) 0.042(2) 0.041(2) 0.045(2) 0.012(2) -0.001(2) 0.018(2)
C(72) 0.051(3) 0.042(2) 0.059(3) 0.011(2) 0.015(2) 0.014(2)
C(73) 0.055(3) 0.056(3) 0.070(4) 0.015(2) 0.016(3) 0.015(3)
C(74) 0.050(3) 0.069(3) 0.060(3) 0.007(2) 0.014(2) 0.030(3)
C(75) 0.064(3) 0.048(3) 0.093(4) 0.012(2) 0.012(3) 0.038(3)
C(76) 0.057(3) 0.053(3) 0.074(3) 0.022(2) 0.016(3) 0.036(3)
C(81) 0.053(3) 0.087(4) 0.058(3) 0.046(3) 0.028(2) 0.049(3)
C(101) 0.049(2) 0.033(2) 0.040(2) 0.009(2) 0.001(2) 0.008(2)
C(102) 0.060(3) 0.043(2) 0.045(3) 0.015(2) -0.007(2) 0.010(2)
C(103) 0.099(5) 0.051(3) 0.040(3) 0.018(3) 0.003(3) 0.014(2)
C(104) 0.087(4) 0.057(3) 0.056(3) 0.018(3) 0.027(3) 0.012(3)
C(105) 0.063(3) 0.044(3) 0.069(3) 0.019(2) 0.019(3) 0.009(2)
C(106) 0.052(3) 0.039(2) 0.052(3) 0.015(2) 0.002(2) 0.012(2)
C(201) 0.037(2) 0.041(2) 0.075(3) 0.016(2) -0.003(2) 0.022(2)
C(202) 0.056(3) 0.074(4) 0.091(4) 0.014(3) -0.019(3) 0.032(3)
C(203) 0.035(3) 0.087(5) 0.152(8) 0.002(3) -0.019(4) 0.054(5)
C(204) 0.046(3) 0.073(4) 0.135(7) 0.017(3) 0.016(4) 0.046(4)
C(205) 0.062(4) 0.062(3) 0.085(4) 0.028(3) 0.019(3) 0.018(3)
C(206) 0.052(3) 0.048(3) 0.067(3) 0.017(2) 0.003(2) 0.013(2)
C(301) 0.031(2) 0.042(3) 0.092(4) 0.011(2) 0.005(2) 0.013(2)
C(302) 0.054(3) 0.066(4) 0.126(6) 0.030(3) -0.015(4) -0.009(4)
C(303) 0.083(5) 0.061(4) 0.178(10) 0.041(4) -0.017(6) -0.010(5)
C(304) 0.059(4) 0.072(5) 0.25(1) 0.024(4) 0.010(7) 0.069(7)
C(305) 0.068(4) 0.085(5) 0.178(9) 0.032(4) 0.019(5) 0.078(6)
C(306) 0.055(3) 0.061(3) 0.108(5) 0.021(3) 0.010(3) 0.035(3)
B(1) 0.038(2) 0.036(2) 0.042(2) 0.008(2) 0.002(2) 0.017(2)

loop_
_atom_type_symbol
_atom_type_description
_atom_type_scat_dispersion_real
_atom_type_scat_dispersion_imag
_atom_type_scat_source
C C 0.003 0.002
;International Tables for Crystallography
(1992, Vol. C, Tables 4.2.6.8 and 6.1.1.4)
;
H H 0.000 0.000
;International Tables for Crystallography
(1992, Vol. C, Table 6.1.1.4)
;
O O 0.011 0.006
;International Tables for Crystallography
(1992, Vol. C, Tables 4.2.6.8 and 6.1.1.4)
;
N N 0.006 0.003
;International Tables for Crystallography
(1992, Vol. C, Tables 4.2.6.8 and 6.1.1.4)
;
B B 0.001 0.001
;International Tables for Crystallography
(1992, Vol. C, Tables 4.2.6.8 and 6.1.1.4)
;
F F 0.017 0.010
;International Tables for Crystallography
(1992, Vol. C, Tables 4.2.6.8 and 6.1.1.4)
;
S S 0.125 0.123
;International Tables for Crystallography
(1992, Vol. C, Tables 4.2.6.8 and 6.1.1.4)
;
Ni Ni 0.339 1.112
;International Tables for Crystallography
(1992, Vol. C, Tables 4.2.6.8 and 6.1.1.4)
;
P P 0.102 0.094
;International Tables for Crystallography
(1992, Vol. C, Tables 4.2.6.8 and 6.1.1.4)
;
Cl Cl 0.148 0.159
;International Tables for Crystallography
(1992, Vol. C, Tables 4.2.6.8 and 6.1.1.4)
;

loop_
_geom_angle_atom_site_label_1
_geom_angle_atom_site_label_2
_geom_angle_atom_site_label_3
_geom_angle
_geom_angle_site_symmetry_1
_geom_angle_site_symmetry_2
_geom_angle_site_symmetry_3
_geom_angle_publ_flag
P(1) Ni P(2) 81.76(4) . . . yes
P(1) Ni N(11) 166.5(1) . . . yes
P(1) Ni N(21) 92.45(10) . . . yes
P(2) Ni N(11) 100.2(1) . . . yes
P(2) Ni N(21) 174.16(9) . . . yes
N(11) Ni N(21) 85.3(1) . . . yes
Cl(1A) Cl(1) C(111) 58.9(7) . . . yes
Cl(1) Cl(1A) C(111) 75.8(8) . . . yes
O(1) S(1) O(2) 119.8(5) . . . yes
O(1) S(1) O(3) 110.1(5) . . . yes
O(1) S(1) C(81) 108.3(4) . . . yes
O(2) S(1) O(3) 111.5(6) . . . yes
O(2) S(1) C(81) 109.7(5) . . . yes
O(3) S(1) C(81) 94.5(5) . . . yes
Ni P(1) C(1) 101.3(1) . . . yes
Ni P(1) C(41) 115.8(1) . . . yes
Ni P(1) C(51) 120.8(1) . . . yes
C(1) P(1) C(41) 106.2(2) . . . yes
C(1) P(1) C(51) 104.8(2) . . . yes
C(41) P(1) C(51) 106.4(2) . . . yes
Ni P(2) C(2) 106.9(2) . . . yes
Ni P(2) C(61) 119.7(2) . . . yes
Ni P(2) C(71) 112.9(2) . . . yes
C(2) P(2) C(61) 104.0(2) . . . yes
C(2) P(2) C(71) 106.7(2) . . . yes
C(61) P(2) C(71) 105.7(2) . . . yes
Ni N(11) N(12) 113.6(2) . . . yes
Ni N(11) C(11) 137.7(3) . . . yes
N(12) N(11) C(11) 107.3(3) . . . yes
N(11) N(12) C(13) 109.1(3) . . . yes
N(11) N(12) B(1) 125.0(3) . . . yes
C(13) N(12) B(1) 125.0(3) . . . yes
Ni N(21) N(22) 118.7(3) . . . yes
Ni N(21) C(21) 132.5(3) . . . yes
N(22) N(21) C(21) 108.5(4) . . . yes
N(21) N(22) C(23) 107.8(4) . . . yes
N(21) N(22) B(1) 121.5(4) . . . yes
C(23) N(22) B(1) 129.9(4) . . . yes
N(32) N(31) C(31) 106.0(4) . . . yes
N(31) N(32) C(33) 108.9(4) . . . yes
N(31) N(32) B(1) 123.3(4) . . . yes
C(33) N(32) B(1) 127.9(5) . . . yes
P(1) C(1) C(2) 108.7(3) . . . yes
P(2) C(2) C(1) 111.1(4) . . . yes
N(11) C(11) C(12) 109.7(4) . . . yes
N(11) C(11) C(101) 123.9(3) . . . yes
C(12) C(11) C(101) 126.2(3) . . . yes
C(11) C(12) C(13) 106.5(3) . . . yes
N(12) C(13) C(12) 107.6(3) . . . yes
N(12) C(13) C(14) 123.6(4) . . . yes
C(12) C(13) C(14) 128.8(4) . . . yes
N(21) C(21) C(22) 108.5(4) . . . yes
N(21) C(21) C(201) 121.4(5) . . . yes
C(22) C(21) C(201) 129.6(5) . . . yes
C(21) C(22) C(23) 106.4(5) . . . yes
N(22) C(23) C(22) 108.7(4) . . . yes
N(22) C(23) C(24) 123.2(4) . . . yes
C(22) C(23) C(24) 128.0(6) . . . yes
N(31) C(31) C(32) 111.5(5) . . . yes
N(31) C(31) C(301) 122.5(5) . . . yes
C(32) C(31) C(301) 126.0(5) . . . yes
C(31) C(32) C(33) 106.0(5) . . . yes
N(32) C(33) C(32) 107.6(6) . . . yes
N(32) C(33) C(34) 124.0(6) . . . yes
C(32) C(33) C(34) 128.2(5) . . . yes
P(1) C(41) C(42) 118.7(3) . . . yes
P(1) C(41) C(46) 121.3(3) . . . yes
C(42) C(41) C(46) 120.0(4) . . . yes
C(41) C(42) C(43) 119.4(4) . . . yes
C(42) C(43) C(44) 121.0(5) . . . yes
C(43) C(44) C(45) 120.2(6) . . . yes
C(44) C(45) C(46) 120.0(5) . . . yes
C(41) C(46) C(45) 119.3(4) . . . yes
P(1) C(51) C(52) 119.5(3) . . . yes
P(1) C(51) C(56) 121.6(3) . . . yes
C(52) C(51) C(56) 118.9(4) . . . yes
C(51) C(52) C(53) 120.0(5) . . . yes
C(52) C(53) C(54) 120.0(5) . . . yes
C(53) C(54) C(55) 119.3(5) . . . yes
C(54) C(55) C(56) 122.3(6) . . . yes
C(51) C(56) C(55) 119.6(5) . . . yes
P(2) C(61) C(62) 121.4(3) . . . yes
P(2) C(61) C(66) 119.2(4) . . . yes
C(62) C(61) C(66) 119.3(5) . . . yes
C(61) C(62) C(63) 120.5(5) . . . yes
C(62) C(63) C(64) 120.6(7) . . . yes
C(63) C(64) C(65) 119.4(6) . . . yes
C(64) C(65) C(66) 120.2(5) . . . yes
C(61) C(66) C(65) 119.9(5) . . . yes
P(2) C(71) C(72) 117.3(4) . . . yes
P(2) C(71) C(76) 124.0(4) . . . yes
C(72) C(71) C(76) 118.7(4) . . . yes
C(71) C(72) C(73) 120.4(5) . . . yes
C(72) C(73) C(74) 120.5(6) . . . yes
C(73) C(74) C(75) 119.9(5) . . . yes
C(74) C(75) C(76) 119.5(5) . . . yes
C(71) C(76) C(75) 121.0(5) . . . yes
S(1) C(81) F(1) 112.7(9) . . . yes
S(1) C(81) F(2) 98.7(7) . . . yes
S(1) C(81) F(3) 113.8(6) . . . yes
F(1) C(81) F(2) 105.5(10) . . . yes
F(1) C(81) F(3) 110.2(7) . . . yes
F(2) C(81) F(3) 115.3(7) . . . yes
C(91) C(92) C(93) 126(1) . . . yes
C(91) C(92) C(93) 142(1) . . 2_766 yes
C(93) C(92) C(93) 15(1) . . 2_766 yes
C(92) C(93) C(92) 164(1) . . 2_766 yes
C(92) C(93) C(93) 143(2) . . 2_766 yes
C(92) C(93) C(93) 20(1) 2_766 . 2_766 yes
C(11) C(101) C(102) 121.1(5) . . . yes
C(11) C(101) C(106) 120.0(5) . . . yes
C(102) C(101) C(106) 118.7(4) . . . yes
C(101) C(102) C(103) 120.3(6) . . . yes
C(102) C(103) C(104) 121.2(6) . . . yes
C(103) C(104) C(105) 120.3(6) . . . yes
C(104) C(105) C(106) 119.3(6) . . . yes
C(101) C(106) C(105) 120.0(5) . . . yes
Cl(1) C(111) Cl(1A) 45.3(5) . . . yes
Cl(1) C(111) Cl(2) 115.5(6) . . . yes
Cl(1A) C(111) Cl(2) 102.1(7) . . . yes
C(21) C(201) C(202) 121.3(5) . . . yes
C(21) C(201) C(206) 119.3(4) . . . yes
C(202) C(201) C(206) 119.2(5) . . . yes
C(201) C(202) C(203) 119.2(7) . . . yes
C(202) C(203) C(204) 121.1(6) . . . yes
C(203) C(204) C(205) 120.5(6) . . . yes
C(204) C(205) C(206) 120.7(7) . . . yes
C(201) C(206) C(205) 119.3(5) . . . yes
C(31) C(301) C(302) 120.5(7) . . . yes
C(31) C(301) C(306) 121.5(5) . . . yes
C(302) C(301) C(306) 118.0(7) . . . yes
C(301) C(302) C(303) 120.2(9) . . . yes
C(302) C(303) C(304) 121.6(8) . . . yes
C(303) C(304) C(305) 119(1) . . . yes
C(304) C(305) C(306) 118(1) . . . yes
C(301) C(306) C(305) 121.6(6) . . . yes
N(12) B(1) N(22) 107.7(3) . . . yes
N(12) B(1) N(32) 111.4(4) . . . yes
N(22) B(1) N(32) 115.8(3) . . . yes

loop_
_geom_bond_atom_site_label_1
_geom_bond_atom_site_label_2
_geom_bond_distance
_geom_bond_site_symmetry_1
_geom_bond_site_symmetry_2
_geom_bond_publ_flag
Ni P(1) 2.2201(9) . . yes
Ni P(2) 2.217(2) . . yes
Ni N(11) 1.955(3) . . yes
Ni N(21) 1.907(4) . . yes
Cl(1) Cl(1A) 1.32(1) . . yes
Cl(1) C(111) 1.79(1) . . yes
Cl(1A) C(111) 1.59(2) . . yes
Cl(2) C(111) 1.75(1) . . yes
S(1) O(1) 1.374(7) . . yes
S(1) O(2) 1.332(6) . . yes
S(1) O(3) 1.555(7) . . yes
S(1) C(81) 1.774(9) . . yes
P(1) C(1) 1.820(5) . . yes
P(1) C(41) 1.816(5) . . yes
P(1) C(51) 1.811(4) . . yes
P(2) C(2) 1.851(5) . . yes
P(2) C(61) 1.818(5) . . yes
P(2) C(71) 1.825(4) . . yes
F(1) C(81) 1.264(10) . . yes
F(2) C(81) 1.33(1) . . yes
F(3) C(81) 1.270(8) . . yes
N(11) N(12) 1.376(5) . . yes
N(11) C(11) 1.331(5) . . yes
N(12) C(13) 1.359(4) . . yes
N(12) B(1) 1.552(6) . . yes
N(21) N(22) 1.372(5) . . yes
N(21) C(21) 1.333(7) . . yes
N(22) C(23) 1.350(7) . . yes
N(22) B(1) 1.560(6) . . yes
N(31) N(32) 1.390(6) . . yes
N(31) C(31) 1.325(6) . . yes
N(32) C(33) 1.374(6) . . yes
N(32) B(1) 1.525(7) . . yes
C(1) C(2) 1.520(7) . . yes
C(11) C(12) 1.389(5) . . yes
C(11) C(101) 1.476(6) . . yes
C(12) C(13) 1.376(7) . . yes
C(13) C(14) 1.473(6) . . yes
C(21) C(22) 1.388(8) . . yes
C(21) C(201) 1.467(6) . . yes
C(22) C(23) 1.370(7) . . yes
C(23) C(24) 1.485(8) . . yes
C(31) C(32) 1.381(9) . . yes
C(31) C(301) 1.491(9) . . yes
C(32) C(33) 1.373(10) . . yes
C(33) C(34) 1.49(1) . . yes
C(41) C(42) 1.387(6) . . yes
C(41) C(46) 1.392(6) . . yes
C(42) C(43) 1.393(8) . . yes
C(43) C(44) 1.355(8) . . yes
C(44) C(45) 1.385(8) . . yes
C(45) C(46) 1.399(9) . . yes
C(51) C(52) 1.409(6) . . yes
C(51) C(56) 1.368(7) . . yes
C(52) C(53) 1.377(7) . . yes
C(53) C(54) 1.379(9) . . yes
C(54) C(55) 1.350(9) . . yes
C(55) C(56) 1.375(7) . . yes
C(61) C(62) 1.382(8) . . yes
C(61) C(66) 1.381(6) . . yes
C(62) C(63) 1.389(9) . . yes
C(63) C(64) 1.350(9) . . yes
C(64) C(65) 1.40(1) . . yes
C(65) C(66) 1.385(8) . . yes
C(71) C(72) 1.377(7) . . yes
C(71) C(76) 1.387(7) . . yes
C(72) C(73) 1.391(7) . . yes
C(73) C(74) 1.348(9) . . yes
C(74) C(75) 1.401(9) . . yes
C(75) C(76) 1.368(8) . . yes
C(91) C(92) 1.26(3) . . yes
C(92) C(93) 0.98(2) . . yes
C(92) C(93) 1.68(2) . 2_766 yes
C(93) C(93) 0.78(3) . 2_766 yes
C(101) C(102) 1.386(8) . . yes
C(101) C(106) 1.398(8) . . yes
C(102) C(103) 1.381(8) . . yes
C(103) C(104) 1.36(1) . . yes
C(104) C(105) 1.38(1) . . yes
C(105) C(106) 1.408(8) . . yes
C(201) C(202) 1.394(8) . . yes
C(201) C(206) 1.393(8) . . yes
C(202) C(203) 1.390(9) . . yes
C(203) C(204) 1.36(1) . . yes
C(204) C(205) 1.348(9) . . yes
C(205) C(206) 1.400(8) . . yes
C(301) C(302) 1.373(8) . . yes
C(301) C(306) 1.37(1) . . yes
C(302) C(303) 1.38(1) . . yes
C(303) C(304) 1.35(2) . . yes
C(304) C(305) 1.37(1) . . yes
C(305) C(306) 1.39(1) . . yes

loop_
_geom_contact_atom_site_label_1
_geom_contact_atom_site_label_2
_geom_contact_distance
_geom_contact_site_symmetry_1
_geom_contact_site_symmetry_2
_geom_contact_publ_flag
Cl(1) C(102) 3.448(6) . 2_656 ?
Cl(1A) C(34) 3.44(2) . 2_657 ?
F(2) C(304) 3.41(2) . 2_666 ?
F(3) C(302) 3.485(9) . 1_654 ?
F(3) C(202) 3.49(1) . 1_554 ?
F(3) C(32) 3.497(9) . 1_654 ?
F(3) C(203) 3.51(1) . 1_554 ?
F(3) C(111) 3.55(1) . 1_554 ?
O(1) C(14) 3.44(1) . 2_656 ?
O(2) C(32) 3.507(8) . 1_654 ?
O(2) C(64) 3.53(1) . 1_655 ?
C(24) C(104) 3.522(8) . 2_656 ?
C(32) C(111) 3.41(1) . 1_455 ?
C(91) C(305) 3.40(2) . 1_655 ?
Ni N(31) 3.252(4) . . ?
